data_2003845
loop_
_publ_author_name
'Das, A. K.'
'Mazumdar, S. K.'

_publ_section_title
;
 3'-Isocyano-2',3'-dideoxyuridine (NCddUrd): a Nucleoside Analogue
;
_journal_issue 8
_journal_name_full 'Acta Crystallographica Section C'
_journal_page_first 1652
_journal_page_last 1654
_journal_paper_doi 10.1107/S0108270195000114
_journal_volume 51
_journal_year 1995
_chemical_compound_source 'see text'
_chemical_formula_sum 'C10 H11 N3 O4'
_chemical_formula_weight 237.22
_space_group_crystal_system monoclinic
_space_group_IT_number 4
_space_group_name_Hall 'P 2yb'
_space_group_name_H-M_alt 'P 1 21 1'
_atom_type_scat_source 'SHELX76 (Sheldrick, 1976)'
_cell_angle_alpha 90
_cell_angle_beta 101.98(3)
_cell_angle_gamma 90
_cell_formula_units_Z 2
_cell_length_a 6.169(2)
_cell_length_b 6.894(2)
_cell_length_c 12.797(2)
_cell_measurement_reflns_used 28
_cell_measurement_temperature 293
_cell_measurement_theta_max 39.5
_cell_measurement_theta_min 12
_cell_volume 532.4(3)
_diffrn_measurement_device 'Siemens AED'
_diffrn_measurement_method \w/2\q
_diffrn_radiation_type CuK\a
_diffrn_radiation_wavelength 1.54184
_diffrn_reflns_av_R_equivalents 0.011
_diffrn_reflns_limit_h_max 7
_diffrn_reflns_limit_h_min -7
_diffrn_reflns_limit_k_max 8
_diffrn_reflns_limit_k_min 0
_diffrn_reflns_limit_l_max 15
_diffrn_reflns_limit_l_min 0
_diffrn_reflns_number 1155
_diffrn_reflns_theta_max 70
_diffrn_standards_decay_% 0
_diffrn_standards_interval_time 120
_diffrn_standards_number 3
_exptl_absorpt_coefficient_mu 0.946
_exptl_absorpt_correction_type none
_exptl_crystal_density_diffrn 1.480
_exptl_crystal_description prismatic
_exptl_crystal_size_max 0.54
_exptl_crystal_size_mid 0.33
_exptl_crystal_size_min 0.21
_refine_diff_density_max 0.227
_refine_diff_density_min -0.198
_refine_ls_extinction_method none
_refine_ls_goodness_of_fit_obs 1.161
_refine_ls_hydrogen_treatment refall
_refine_ls_number_parameters 197
_refine_ls_number_reflns 1045
_refine_ls_R_factor_obs 0.037
_refine_ls_shift/esd_max 0.08
_refine_ls_structure_factor_coef F
_refine_ls_weighting_details 'w = 1/[\s^2^(F)+0.001|F|^2^]'
_refine_ls_weighting_scheme calc
_refine_ls_wR_factor_obs 0.040
_reflns_number_observed 1045
_reflns_number_total 1109
_reflns_observed_criterion F>4\s(F)
_cod_data_source_file vj1016.cif
_cod_data_source_block vj1016a
_cod_depositor_comments
;
 Changing the space group from 'P 2c' to 'P 2yb' after consulting the
 original publication. All related space group information was changed
 accordingly.

 Antanas Vaitkus,
 2017-07-05

The following automatic conversions were performed:

'_refine_ls_weighting_scheme' value '1/[\s^2^(F)+0.001|F|^2^]' was
changed to 'calc'. New tag '_refine_ls_weighting_details' was
created. The value of the new tag was set to 'w =
1/[\s^2^(F)+0.001|F|^2^]'.

Automatic conversion script
Id: cif_fix_values 3143 2015-03-26 13:38:13Z robertas 
;
_cod_original_sg_symbol_Hall 'P 2y1'
_cod_original_sg_symbol_H-M 'P 21'
_cod_database_code 2003845

loop_
_space_group_symop_id
_space_group_symop_operation_xyz
1 x,y,z
2 -x,y+1/2,-z

loop_
_atom_site_label
_atom_site_fract_x
_atom_site_fract_y
_atom_site_fract_z
_atom_site_U_iso_or_equiv
N1 -.0367(4) .3480 .8295(2) .045(1)
C2 -.1425(5) .1846(5) .8547(2) .045(1)
N3 -.2879(4) .2161(5) .9216(2) .045(1)
C4 -.3344(5) .3917(5) .9637(2) .044(1)
C5 -.2248(5) .5565(6) .9296(3) .049(1)
C6 -.0819(5) .5300(5) .8651(2) .048(1)
O2 -.1106(4) .0230(5) .8217(2) .061(1)
O4 -.4607(4) .3970(5) 1.0272(2) .056(1)
C1' .1237(5) .3262(6) .7587(2) .047(1)
C2' .0202(6) .3549(7) .6412(3) .056(1)
C3' .2094(5) .4423(6) .5982(3) .051(1)
C4' .3338(5) .5608(6) .6912(2) .049(1)
O4' .2853(3) .4723(5) .7858(2) .050(1)
N6' .3531(5) .2907(6) .5726(2) .061(1)
C6' .4662(8) .1749(7) .5504(4) .089(2)
C5' .2766(9) .7744(6) .6883(4) .076(2)
O5' .0418(7) .8026(6) .6598(3) .095(1)
H3 -.363(5) .105(6) .936(3) .05(1)
H5 -.270(5) .678(6) .950(3) .05(1)
H6 -.001(6) .636(7) .838(3) .06(1)
H1' .200(6) .201(6) .778(3) .05(1)
H12' -.098(7) .474(7) .631(3) .08(1)
H22' -.032(8) .249(9) .607(4) .10(2)
H3' .173(6) .505(8) .528(4) .08(1)
H4' .502(5) .549(6) .695(3) .05(1)
H15' .335(7) .826(9) .760(4) .10(2)
H25' .338(7) .839(8) .626(4) .09(1)
H5' .002(10) .862(14) .718(6) .15(2)

loop_
_geom_angle_atom_site_label_1
_geom_angle_atom_site_label_2
_geom_angle_atom_site_label_3
_geom_angle
_geom_angle_publ_flag
C6 N1 C1' 120.0(2) no
C2 N1 C1' 118.1(2) no
C2 N1 C6 121.9(2) no
N1 C2 O2 123.3(3) no
N1 C2 N3 114.7(3) no
N3 C2 O2 122.0(3) no
C2 N3 C4 126.5(3) no
N3 C4 O4 119.5(3) no
N3 C4 C5 115.3(3) no
C5 C4 O4 125.2(3) no
C4 C5 C6 119.4(3) no
N1 C6 C5 122.0(3) no
N1 C1' O4' 107.8(2) no
N1 C1' C2' 113.3(3) no
C2' C1' O4' 106.3(3) no
C1' C2' C3' 102.4(3) no
C2' C3' N6' 110.4(3) yes
C2' C3' C4' 103.4(3) no
C4' C3' N6' 109.4(3) no
C3' C4' C5' 115.4(3) no
C3' C4' O4' 105.8(3) no
O4' C4' C5' 110.2(3) no
C1' O4' C4' 110.8(2) yes
C3' N6' C6' 178.2(4) yes
C4' C5' O5' 110.9(3) no
C2 N3 H3 114(2) no
C4 N3 H3 120(2) no
C4 C5 H5 116(2) no
C6 C5 H5 124(2) no
C5 C6 H6 124(2) no
N1 C6 H6 114(3) no
N1 C1' H1' 106(2) no
O4' C1' H1' 107(2) no
C2' C1' H1' 116(2) no
C1' C2' H22' 115(4) no
C1' C2' H12' 111(2) no
H12' C2' H22' 114(4) no
C3' C2' H22' 113(3) no
C3' C2' H12' 102(2) no
C2' C3' H3' 117(3) no
N6' C3' H3' 98(3) no
C4' C3' H3' 118(3) no
C3' C4' H4' 110(2) no
C5' C4' H4' 108(2) no
O4' C4' H4' 108(2) no
C4' C5' H25' 108(3) no
C4' C5' H15' 107(3) no
H15' C5' H25' 116(4) no
O5' C5' H25' 105(3) no
O5' C5' H15' 110(3) no
C5' O5' H5' 106(5) no

loop_
_geom_bond_atom_site_label_1
_geom_bond_atom_site_label_2
_geom_bond_distance
_geom_bond_publ_flag
N1 C2 1.373(4) no
N1 C6 1.383(4) no
N1 C1' 1.482(4) yes
C2 N3 1.380(4) no
C2 O2 1.222(5) yes
N3 C4 1.379(5) no
C4 C5 1.436(5) no
C4 O4 1.238(4) yes
C5 C6 1.339(5) no
C1' C2' 1.520(4) no
C1' O4' 1.409(5) yes
C2' C3' 1.515(6) no
C3' C4' 1.514(5) no
C3' N6' 1.451(5) yes
C4' O4' 1.441(4) yes
C4' C5' 1.513(6) no
N6' C6' 1.135(6) yes
C5' O5' 1.432(7) yes
N3 H3 .93(4) no
C5 H5 .94(4) no
C6 H6 .99(4) no
C1' H1' .99(4) no
C2' H12' 1.09(4) no
C2' H22' .87(6) no
C3' H3' .98(5) no
C4' H4' 1.03(3) no
C5' H15' .98(5) no
C5' H25' 1.05(5) no
O5' H5' .93(8) no

loop_
_geom_torsion_atom_site_label_1
_geom_torsion_atom_site_label_2
_geom_torsion_atom_site_label_3
_geom_torsion_atom_site_label_4
_geom_torsion
_geom_torsion_publ_flag
C2 N1 C1' O4' -150.5(3) yes
O4' C4' C5' O5' -75.0(4) yes
C3' C4' C5' O5' 44.6(5) yes
C1' C2' C3' N6' 84.0(4) yes
